data_4310845
loop_
_publ_author_name
'T. Chivers'
'C. Fedorchuk'
'M. Parvez'

_publ_section_title
;
 Synthetic and Structural Investigations of Monomeric Dilithium
 Boraamidinates and Bidentate NBNCN Ligands with Bulky N-Bonded Groups
;
_journal_name_full 'Inorganic Chemistry'
_journal_page_first 2643
_journal_page_last 2653
_journal_paper_doi 10.1021/ic0352755
_journal_volume 43
_journal_year 2004
_chemical_formula_sum 'C30 H51 B Li2 N2 O2'
_chemical_formula_weight 496.42
_chemical_name_systematic
;
 ?
;
_space_group_IT_number 14
_symmetry_cell_setting monoclinic
_symmetry_space_group_name_Hall '-P 2yn'
_symmetry_space_group_name_H-M 'P 1 21/n 1'
_atom_sites_solution_hydrogens geom
_atom_sites_solution_primary direct
_atom_sites_solution_secondary difmap
_audit_creation_method SHELXL-97
_cell_angle_alpha 90.00
_cell_angle_beta 117.523(9)
_cell_angle_gamma 90.00
_cell_formula_units_Z 8
_cell_length_a 19.019(3)
_cell_length_b 18.461(3)
_cell_length_c 20.330(4)
_cell_measurement_temperature 123(2)
_cell_measurement_theta_max 25.0
_cell_measurement_theta_min 1.20
_cell_volume 6330(2)
_computing_cell_refinement 'HKL Scalepack (Otwinowski & Minor 1997)'
_computing_data_collection 'Collect (Nonius BV, 1997-2000)'
_computing_data_reduction 'HKL Denzo and Scalepack (Otwinowski & Minor 1997)'
_computing_molecular_graphics 'Cameron (WinGX v1.64-04), Ortep (SHELXTL-NT v5.1, Bruker)'
_computing_publication_material 'WinGX v1.64-05 (L.J. Farrugia)'
_computing_structure_refinement 'SHELXL-97 (Sheldrick, 1997)'
_computing_structure_solution 'SHELXS-97 (Sheldrick, 1990)'
_diffrn_ambient_temperature 123(2)
_diffrn_measured_fraction_theta_full 0.994
_diffrn_measured_fraction_theta_max 0.994
_diffrn_measurement_device_type 'Kappa CCD (Nonius, FR540C)'
_diffrn_measurement_method 'CCD rotation images, thick slices'
_diffrn_radiation_monochromator graphite
_diffrn_radiation_source 'fine-focus sealed tube'
_diffrn_radiation_type MoK\a
_diffrn_radiation_wavelength 0.71073
_diffrn_reflns_av_R_equivalents 0.0368
_diffrn_reflns_av_sigmaI/netI 0.0707
_diffrn_reflns_limit_h_max 22
_diffrn_reflns_limit_h_min -22
_diffrn_reflns_limit_k_max 20
_diffrn_reflns_limit_k_min -21
_diffrn_reflns_limit_l_max 24
_diffrn_reflns_limit_l_min -24
_diffrn_reflns_number 19425
_diffrn_reflns_theta_full 25.03
_diffrn_reflns_theta_max 25.03
_diffrn_reflns_theta_min 1.21
_diffrn_standards_decay_% 'no decay'
_exptl_absorpt_coefficient_mu 0.062
_exptl_absorpt_correction_T_max 0.9877
_exptl_absorpt_correction_T_min 0.9852
_exptl_absorpt_correction_type 'multi-scan method'
_exptl_absorpt_process_details 'HKL Scalepack (Otwinowski & Minor 1997)'
_exptl_crystal_colour colorless
_exptl_crystal_density_diffrn 1.042
_exptl_crystal_density_method 'not measured'
_exptl_crystal_description block
_exptl_crystal_F_000 2176
_exptl_crystal_size_max 0.24
_exptl_crystal_size_mid 0.22
_exptl_crystal_size_min 0.20
_refine_diff_density_max 0.379
_refine_diff_density_min -0.504
_refine_diff_density_rms 0.046
_refine_ls_extinction_method none
_refine_ls_goodness_of_fit_ref 1.026
_refine_ls_hydrogen_treatment mixed
_refine_ls_matrix_type full
_refine_ls_number_parameters 680
_refine_ls_number_reflns 11128
_refine_ls_number_restraints 7
_refine_ls_restrained_S_all 1.043
_refine_ls_R_factor_all 0.1075
_refine_ls_R_factor_gt 0.0624
_refine_ls_shift/su_max 0.003
_refine_ls_shift/su_mean 0.000
_refine_ls_structure_factor_coef Fsqd
_refine_ls_weighting_details 'calc w=1/[\s^2^(Fo^2^)+(0.0770P)^2^+3.3300P] where P=(Fo^2^+2Fc^2^)/3'
_refine_ls_weighting_scheme calc
_refine_ls_wR_factor_gt 0.1485
_refine_ls_wR_factor_ref 0.1754
_reflns_number_gt 7142
_reflns_number_total 11128
_reflns_threshold_expression >2sigma(I)
_cod_data_source_file ic0352755si20040218_033734_5.cif
_cod_data_source_block 7b
_cod_depositor_comments
;
The following automatic conversions were performed:
'_symmetry_cell_setting' value 'Monoclinic' changed to 'monoclinic'
according to '/home/saulius/struct/CIF-dictionaries/cif_core.dic'
dictionary named 'cif_core.dic' version 2.4.1 from 2010-06-29.

Automatic conversion script
Id: cif_fix_enum 1527 2010-12-29 10:47:43Z saulius 
;
_cod_original_cell_volume 6330.2(19)
_cod_database_code 4310845

loop_
_symmetry_equiv_pos_as_xyz
'x, y, z'
'-x+1/2, y+1/2, -z+1/2'
'-x, -y, -z'
'x-1/2, -y-1/2, z-1/2'

loop_
_atom_site_label
_atom_site_type_symbol
_atom_site_fract_x
_atom_site_fract_y
_atom_site_fract_z
_atom_site_U_iso_or_equiv
_atom_site_adp_type
_atom_site_occupancy
_atom_site_symmetry_multiplicity
_atom_site_calc_flag
_atom_site_refinement_flags
_atom_site_disorder_assembly
_atom_site_disorder_group
N1 N 0.21377(11) 0.36258(10) 0.63917(10) 0.0263(4) Uani 1 1 d . . .
C1 C 0.15054(14) 0.31510(13) 0.63634(13) 0.0307(6) Uani 1 1 d . . .
C2 C 0.12469(18) 0.25906(15) 0.57384(17) 0.0491(8) Uani 1 1 d . . .
H2A H 0.1710 0.2315 0.5791 0.074 Uiso 1 1 calc R . .
H2B H 0.1006 0.2839 0.5258 0.074 Uiso 1 1 calc R . .
H2C H 0.0859 0.2260 0.5767 0.074 Uiso 1 1 calc R . .
C3 C 0.07697(16) 0.35733(15) 0.62635(16) 0.0444(7) Uani 1 1 d . . .
H3A H 0.0550 0.3837 0.5792 0.067 Uiso 1 1 calc R . .
H3B H 0.0917 0.3918 0.6672 0.067 Uiso 1 1 calc R . .
H3C H 0.0372 0.3235 0.6262 0.067 Uiso 1 1 calc R . .
C4 C 0.18253(18) 0.27495(16) 0.71035(16) 0.0494(8) Uani 1 1 d . . .
H4A H 0.2301 0.2476 0.7185 0.074 Uiso 1 1 calc R . .
H4B H 0.1420 0.2415 0.7093 0.074 Uiso 1 1 calc R . .
H4C H 0.1960 0.3100 0.7506 0.074 Uiso 1 1 calc R . .
N2 N 0.29345(11) 0.43547(10) 0.60510(9) 0.0247(4) Uani 1 1 d . . .
C5 C 0.31491(13) 0.48178(12) 0.56303(11) 0.0251(5) Uani 1 1 d . . .
C6 C 0.36617(14) 0.45707(13) 0.53416(12) 0.0283(5) Uani 1 1 d . . .
C7 C 0.39305(15) 0.50493(14) 0.49804(13) 0.0349(6) Uani 1 1 d . . .
H7 H 0.4279 0.4877 0.4799 0.042 Uiso 1 1 calc R . .
C8 C 0.37070(16) 0.57671(14) 0.48777(13) 0.0372(6) Uani 1 1 d . . .
H8 H 0.3903 0.6087 0.4635 0.045 Uiso 1 1 calc R . .
C9 C 0.31930(15) 0.60119(14) 0.51342(13) 0.0353(6) Uani 1 1 d . . .
H9 H 0.3032 0.6505 0.5059 0.042 Uiso 1 1 calc R . .
C10 C 0.29035(14) 0.55545(12) 0.55011(12) 0.0281(5) Uani 1 1 d . . .
C11 C 0.39420(15) 0.37890(13) 0.54565(13) 0.0325(6) Uani 1 1 d . . .
H11 H 0.3538 0.3498 0.5526 0.039 Uiso 1 1 calc R . .
C12 C 0.47234(15) 0.37188(15) 0.61706(14) 0.0424(7) Uani 1 1 d . . .
H12A H 0.4892 0.3211 0.6245 0.064 Uiso 1 1 calc R . .
H12B H 0.4649 0.3885 0.6592 0.064 Uiso 1 1 calc R . .
H12C H 0.5130 0.4016 0.6132 0.064 Uiso 1 1 calc R . .
C13 C 0.40158(17) 0.34575(15) 0.48011(15) 0.0445(7) Uani 1 1 d . . .
H13A H 0.4186 0.2952 0.4912 0.067 Uiso 1 1 calc R . .
H13B H 0.4408 0.3730 0.4715 0.067 Uiso 1 1 calc R . .
H13C H 0.3501 0.3478 0.4356 0.067 Uiso 1 1 calc R . .
C14 C 0.23480(15) 0.58744(13) 0.57746(13) 0.0329(6) Uani 1 1 d . . .
H14 H 0.2138 0.5464 0.5954 0.039 Uiso 1 1 calc R . .
C15 C 0.16346(16) 0.62714(15) 0.51669(15) 0.0452(7) Uani 1 1 d . . .
H15A H 0.1299 0.6461 0.5375 0.068 Uiso 1 1 calc R . .
H15B H 0.1327 0.5934 0.4763 0.068 Uiso 1 1 calc R . .
H15C H 0.1822 0.6673 0.4974 0.068 Uiso 1 1 calc R . .
C16 C 0.27901(17) 0.63854(15) 0.64300(14) 0.0437(7) Uani 1 1 d . . .
H16A H 0.2420 0.6579 0.6597 0.066 Uiso 1 1 calc R . .
H16B H 0.3019 0.6786 0.6276 0.066 Uiso 1 1 calc R . .
H16C H 0.3215 0.6119 0.6837 0.066 Uiso 1 1 calc R . .
B1 B 0.21627(16) 0.40189(14) 0.57977(14) 0.0249(6) Uani 1 1 d . . .
C17 C 0.15112(14) 0.40979(12) 0.49478(12) 0.0273(5) Uani 1 1 d . . .
C18 C 0.08219(15) 0.45124(14) 0.47144(14) 0.0381(6) Uani 1 1 d . . .
H18 H 0.0712 0.4738 0.5077 0.046 Uiso 1 1 calc R . .
C19 C 0.02946(17) 0.46048(15) 0.39714(15) 0.0492(8) Uani 1 1 d . . .
H19 H -0.0170 0.4888 0.3832 0.059 Uiso 1 1 calc R . .
C20 C 0.04412(17) 0.42865(15) 0.34325(14) 0.0483(8) Uani 1 1 d . . .
H20 H 0.0083 0.4356 0.2922 0.058 Uiso 1 1 calc R . .
C21 C 0.11106(17) 0.38677(16) 0.36402(14) 0.0467(7) Uani 1 1 d . . .
H21 H 0.1211 0.3639 0.3274 0.056 Uiso 1 1 calc R . .
C22 C 0.16375(15) 0.37815(14) 0.43868(13) 0.0350(6) Uani 1 1 d . . .
H22 H 0.2100 0.3497 0.4521 0.042 Uiso 1 1 calc R . .
O1 O 0.31984(9) 0.50971(9) 0.78024(8) 0.0324(4) Uani 1 1 d . . .
C23 C 0.27180(16) 0.54557(16) 0.80771(14) 0.0437(7) Uani 1 1 d . . .
H23A H 0.2790 0.5987 0.8076 0.052 Uiso 1 1 calc R . .
H23B H 0.2875 0.5300 0.8592 0.052 Uiso 1 1 calc R . .
C24 C 0.18719(17) 0.52629(19) 0.75863(18) 0.0583(9) Uani 1 1 d . . .
H24A H 0.1534 0.5504 0.7765 0.087 Uiso 1 1 calc R . .
H24B H 0.1805 0.4737 0.7593 0.087 Uiso 1 1 calc R . .
H24C H 0.1721 0.5421 0.7078 0.087 Uiso 1 1 calc R . .
C25 C 0.40144(15) 0.53110(17) 0.81941(14) 0.0447(7) Uani 1 1 d . . .
H25A H 0.4225 0.5202 0.8729 0.054 Uiso 1 1 calc R . .
H25B H 0.4061 0.5839 0.8139 0.054 Uiso 1 1 calc R . .
C26 C 0.44817(16) 0.49122(18) 0.78909(16) 0.0560(8) Uani 1 1 d . . .
H26A H 0.5038 0.5062 0.8155 0.084 Uiso 1 1 calc R . .
H26B H 0.4271 0.5022 0.7362 0.084 Uiso 1 1 calc R . .
H26C H 0.4443 0.4390 0.7956 0.084 Uiso 1 1 calc R . .
Li1 Li 0.2732(2) 0.4503(2) 0.6928(2) 0.0319(9) Uani 1 1 d . . .
O2 O 0.39996(11) 0.26509(10) 0.71025(10) 0.0497(5) Uani 1 1 d . . .
C27 C 0.4578(2) 0.27406(18) 0.78571(18) 0.0698(11) Uani 1 1 d . . .
H27A H 0.4715 0.3261 0.7950 0.084 Uiso 1 1 calc R . .
H27B H 0.5066 0.2477 0.7940 0.084 Uiso 1 1 calc R . .
C28 C 0.4316(2) 0.2477(2) 0.84031(19) 0.0774(11) Uani 1 1 d . . .
H28A H 0.4742 0.2552 0.8908 0.116 Uiso 1 1 calc R . .
H28B H 0.4189 0.1960 0.8322 0.116 Uiso 1 1 calc R . .
H28C H 0.3844 0.2747 0.8338 0.116 Uiso 1 1 calc R . .
C29 C 0.3956(3) 0.19427(18) 0.6849(2) 0.0821(12) Uani 1 1 d . . .
H29A H 0.3745 0.1625 0.7109 0.098 Uiso 1 1 calc R . .
H29B H 0.4497 0.1772 0.6972 0.098 Uiso 1 1 calc R . .
C30 C 0.3447(2) 0.18825(18) 0.60420(19) 0.0686(10) Uani 1 1 d . . .
H30A H 0.3438 0.1378 0.5888 0.103 Uiso 1 1 calc R . .
H30B H 0.3658 0.2192 0.5783 0.103 Uiso 1 1 calc R . .
H30C H 0.2908 0.2037 0.5919 0.103 Uiso 1 1 calc R . .
Li2 Li 0.3224(2) 0.3389(2) 0.6555(2) 0.0358(10) Uani 1 1 d . . .
N3 N 0.20309(11) 0.37560(10) 0.12806(10) 0.0277(5) Uani 1 1 d . A .
C31 C 0.13599(15) 0.33107(13) 0.12045(14) 0.0335(6) Uani 1 1 d . . .
C32 C 0.06241(18) 0.37753(18) 0.0982(2) 0.0686(10) Uani 1 1 d . . .
H32A H 0.0746 0.4176 0.1334 0.103 Uiso 1 1 calc R . .
H32B H 0.0198 0.3479 0.0985 0.103 Uiso 1 1 calc R . .
H32C H 0.0454 0.3970 0.0482 0.103 Uiso 1 1 calc R . .
C33 C 0.1580(2) 0.2978(2) 0.19658(17) 0.0744(11) Uani 1 1 d . . .
H33A H 0.1720 0.3365 0.2336 0.112 Uiso 1 1 calc R . .
H33B H 0.2033 0.2652 0.2106 0.112 Uiso 1 1 calc R . .
H33C H 0.1127 0.2706 0.1943 0.112 Uiso 1 1 calc R . .
C34 C 0.11556(19) 0.26941(16) 0.06523(18) 0.0550(8) Uani 1 1 d . . .
H34A H 0.1624 0.2388 0.0790 0.082 Uiso 1 1 calc R . .
H34B H 0.0985 0.2892 0.0154 0.082 Uiso 1 1 calc R . .
H34C H 0.0726 0.2404 0.0656 0.082 Uiso 1 1 calc R . .
N4 N 0.28483(11) 0.45839(10) 0.10833(9) 0.0242(4) Uani 1 1 d . A .
C35 C 0.32366(13) 0.49702(12) 0.07549(11) 0.0244(5) Uani 1 1 d . . .
C36 C 0.33247(13) 0.57421(12) 0.08554(12) 0.0271(5) Uani 1 1 d . . .
C37 C 0.37652(14) 0.61250(13) 0.05876(13) 0.0336(6) Uani 1 1 d . . .
H37 H 0.3814 0.6635 0.0656 0.040 Uiso 1 1 calc R . .
C38 C 0.41352(15) 0.57871(14) 0.02241(13) 0.0358(6) Uani 1 1 d . . .
H38 H 0.4442 0.6058 0.0051 0.043 Uiso 1 1 calc R . .
C39 C 0.40500(14) 0.50472(13) 0.01174(12) 0.0304(6) Uani 1 1 d . . .
H39 H 0.4305 0.4812 -0.0130 0.036 Uiso 1 1 calc R . .
C40 C 0.36019(13) 0.46348(12) 0.03605(12) 0.0250(5) Uani 1 1 d . . .
C41 C 0.29586(14) 0.61275(13) 0.12817(13) 0.0326(6) Uani 1 1 d . . .
H41 H 0.2451 0.5873 0.1168 0.039 Uiso 1 1 calc R . .
C42 C 0.34926(16) 0.60673(15) 0.21196(14) 0.0425(7) Uani 1 1 d . . .
H42A H 0.3243 0.6317 0.2383 0.064 Uiso 1 1 calc R . .
H42B H 0.4007 0.6291 0.2248 0.064 Uiso 1 1 calc R . .
H42C H 0.3570 0.5555 0.2264 0.064 Uiso 1 1 calc R . .
C43 C 0.27590(19) 0.69251(15) 0.10843(16) 0.0541(8) Uani 1 1 d . . .
H43A H 0.2526 0.7128 0.1385 0.081 Uiso 1 1 calc R . .
H43B H 0.2379 0.6968 0.0557 0.081 Uiso 1 1 calc R . .
H43C H 0.3244 0.7191 0.1184 0.081 Uiso 1 1 calc R . .
C44 C 0.35617(14) 0.38217(13) 0.02268(13) 0.0294(6) Uani 1 1 d . . .
H44 H 0.3155 0.3616 0.0357 0.035 Uiso 1 1 calc R . .
C45 C 0.43622(15) 0.34644(14) 0.07325(15) 0.0406(7) Uani 1 1 d . . .
H45A H 0.4325 0.2941 0.0641 0.061 Uiso 1 1 calc R . .
H45B H 0.4497 0.3555 0.1253 0.061 Uiso 1 1 calc R . .
H45C H 0.4775 0.3669 0.0627 0.061 Uiso 1 1 calc R . .
C46 C 0.33111(17) 0.36354(15) -0.05889(14) 0.0446(7) Uani 1 1 d . . .
H46A H 0.3288 0.3108 -0.0650 0.067 Uiso 1 1 calc R . .
H46B H 0.3698 0.3836 -0.0731 0.067 Uiso 1 1 calc R . .
H46C H 0.2787 0.3843 -0.0905 0.067 Uiso 1 1 calc R . .
B2 B 0.21592(15) 0.41169(14) 0.07261(14) 0.0248(6) Uani 1 1 d . A .
C47 C 0.16341(13) 0.41230(13) -0.01574(12) 0.0267(5) Uani 1 1 d . . .
C48 C 0.12746(15) 0.47703(14) -0.05174(13) 0.0351(6) Uani 1 1 d . . .
H48 H 0.1343 0.5193 -0.0227 0.042 Uiso 1 1 calc R . .
C49 C 0.08229(17) 0.48159(16) -0.12830(14) 0.0451(7) Uani 1 1 d . . .
H49 H 0.0574 0.5260 -0.1505 0.054 Uiso 1 1 calc R . .
C50 C 0.07348(16) 0.42162(17) -0.17208(14) 0.0426(7) Uani 1 1 d . . .
H50 H 0.0432 0.4247 -0.2245 0.051 Uiso 1 1 calc R . .
C51 C 0.10894(15) 0.35738(16) -0.13924(14) 0.0414(7) Uani 1 1 d . . .
H51 H 0.1036 0.3160 -0.1690 0.050 Uiso 1 1 calc R . .
C52 C 0.15275(14) 0.35290(14) -0.06231(13) 0.0339(6) Uani 1 1 d . . .
H52 H 0.1763 0.3079 -0.0406 0.041 Uiso 1 1 calc R . .
O3 O 0.17779(13) 0.54199(11) 0.20656(13) 0.0616(6) Uani 1 1 d D . .
C53 C 0.2133(3) 0.5331(2) 0.2918(2) 0.0563(14) Uani 0.768(7) 1 d PD A 1
H53A H 0.2431 0.5774 0.3165 0.068 Uiso 0.768(7) 1 calc PR A 1
H53B H 0.1697 0.5271 0.3052 0.068 Uiso 0.768(7) 1 calc PR A 1
C54 C 0.2641(3) 0.4730(3) 0.3174(2) 0.0765(18) Uani 0.768(7) 1 d PD A 1
H54A H 0.2855 0.4690 0.3713 0.115 Uiso 0.768(7) 1 calc PR A 1
H54B H 0.3077 0.4791 0.3050 0.115 Uiso 0.768(7) 1 calc PR A 1
H54C H 0.2344 0.4289 0.2938 0.115 Uiso 0.768(7) 1 calc PR A 1
C53' C 0.1447(7) 0.5394(7) 0.2521(6) 0.048(4) Uiso 0.232(7) 1 d PD A 2
H53C H 0.0986 0.5061 0.2326 0.058 Uiso 0.232(7) 1 calc PR A 2
H53D H 0.1270 0.5881 0.2587 0.058 Uiso 0.232(7) 1 calc PR A 2
C54' C 0.2088(10) 0.5119(10) 0.3231(8) 0.071(5) Uiso 0.232(7) 1 d PD A 2
H54D H 0.1891 0.5082 0.3599 0.106 Uiso 0.232(7) 1 calc PR A 2
H54E H 0.2539 0.5454 0.3413 0.106 Uiso 0.232(7) 1 calc PR A 2
H54F H 0.2258 0.4640 0.3152 0.106 Uiso 0.232(7) 1 calc PR A 2
C55 C 0.1276(2) 0.6008(2) 0.1823(2) 0.122(2) Uani 0.811(4) 1 d PD A 1
H55A H 0.1581 0.6466 0.1951 0.147 Uiso 0.811(4) 1 calc PR A 1
H55B H 0.0913 0.6011 0.2049 0.147 Uiso 0.811(4) 1 calc PR A 1
C56 C 0.08477(19) 0.5925(2) 0.10463(19) 0.0469(10) Uani 0.811(4) 1 d PD A 1
H56A H 0.0474 0.6327 0.0835 0.070 Uiso 0.811(4) 1 calc PR A 1
H56B H 0.0555 0.5466 0.0931 0.070 Uiso 0.811(4) 1 calc PR A 1
H56C H 0.1217 0.5922 0.0834 0.070 Uiso 0.811(4) 1 calc PR A 1
C55' C 0.1276(2) 0.6008(2) 0.1823(2) 0.025 Uiso 0.189(4) 1 d P A 2
H55C H 0.1462 0.6296 0.2284 0.030 Uiso 0.189(4) 1 calc PR A 2
H55D H 0.0770 0.5791 0.1753 0.030 Uiso 0.189(4) 1 calc PR A 2
C56' C 0.0985(7) 0.6594(6) 0.1241(6) 0.025 Uiso 0.189(4) 1 d PD A 2
H56D H 0.0600 0.6899 0.1306 0.038 Uiso 0.189(4) 1 calc PR A 2
H56E H 0.0732 0.6373 0.0747 0.038 Uiso 0.189(4) 1 calc PR A 2
H56F H 0.1435 0.6892 0.1292 0.038 Uiso 0.189(4) 1 calc PR A 2
Li3 Li 0.2272(2) 0.4766(2) 0.1677(2) 0.0343(10) Uani 1 1 d . A .
O4 O 0.41393(10) 0.31591(9) 0.23976(9) 0.0394(4) Uani 1 1 d . A .
C57 C 0.48135(18) 0.34697(18) 0.30094(18) 0.0647(10) Uani 1 1 d . . .
H57A H 0.5255 0.3521 0.2883 0.078 Uiso 1 1 calc R . .
H57B H 0.4991 0.3149 0.3448 0.078 Uiso 1 1 calc R . .
C58 C 0.4595(2) 0.41906(19) 0.31824(17) 0.0700(10) Uani 1 1 d . . .
H58A H 0.5058 0.4408 0.3597 0.105 Uiso 1 1 calc R . .
H58B H 0.4167 0.4135 0.3318 0.105 Uiso 1 1 calc R . .
H58C H 0.4417 0.4505 0.2746 0.105 Uiso 1 1 calc R . .
C59 C 0.42985(19) 0.24466(15) 0.22138(18) 0.0536(8) Uani 1 1 d . . .
H59A H 0.4475 0.2125 0.2651 0.064 Uiso 1 1 calc R . .
H59B H 0.4726 0.2470 0.2065 0.064 Uiso 1 1 calc R . .
C60 C 0.3559(2) 0.21543(16) 0.15905(17) 0.0590(9) Uani 1 1 d . . .
H60A H 0.3662 0.1668 0.1460 0.088 Uiso 1 1 calc R . .
H60B H 0.3390 0.2474 0.1159 0.088 Uiso 1 1 calc R . .
H60C H 0.3141 0.2128 0.1743 0.088 Uiso 1 1 calc R . .
Li4 Li 0.3190(2) 0.3698(2) 0.1748(2) 0.0319(9) Uani 1 1 d . . .

loop_
_atom_site_aniso_label
_atom_site_aniso_U_11
_atom_site_aniso_U_22
_atom_site_aniso_U_33
_atom_site_aniso_U_23
_atom_site_aniso_U_13
_atom_site_aniso_U_12
N1 0.0279(11) 0.0245(11) 0.0267(10) 0.0006(8) 0.0127(8) -0.0021(9)
C1 0.0328(14) 0.0249(13) 0.0383(14) -0.0024(10) 0.0196(11) -0.0048(11)
C2 0.0562(19) 0.0360(16) 0.0672(19) -0.0197(14) 0.0388(16) -0.0209(14)
C3 0.0353(15) 0.0378(16) 0.0654(18) -0.0040(13) 0.0276(14) -0.0067(13)
C4 0.0503(18) 0.0464(17) 0.0563(18) 0.0139(14) 0.0287(15) -0.0077(14)
N2 0.0233(10) 0.0260(10) 0.0227(9) 0.0017(8) 0.0090(8) -0.0004(8)
C5 0.0217(12) 0.0286(13) 0.0203(11) 0.0000(9) 0.0058(10) -0.0038(10)
C6 0.0261(13) 0.0311(14) 0.0255(12) -0.0008(10) 0.0100(10) -0.0030(11)
C7 0.0355(14) 0.0403(16) 0.0335(13) -0.0039(11) 0.0197(12) -0.0066(12)
C8 0.0456(16) 0.0335(15) 0.0347(14) 0.0030(11) 0.0205(13) -0.0099(13)
C9 0.0419(15) 0.0273(14) 0.0354(14) 0.0014(11) 0.0167(12) -0.0039(12)
C10 0.0307(13) 0.0250(13) 0.0241(12) 0.0003(10) 0.0089(10) -0.0027(11)
C11 0.0312(14) 0.0350(14) 0.0356(13) 0.0008(11) 0.0192(11) 0.0000(11)
C12 0.0358(15) 0.0468(17) 0.0433(15) 0.0030(13) 0.0172(13) 0.0081(13)
C13 0.0506(17) 0.0422(16) 0.0473(16) -0.0048(13) 0.0282(14) 0.0006(14)
C14 0.0370(14) 0.0245(13) 0.0360(13) 0.0024(10) 0.0159(12) 0.0022(11)
C15 0.0439(16) 0.0396(16) 0.0473(16) 0.0059(13) 0.0170(14) 0.0098(13)
C16 0.0549(18) 0.0366(16) 0.0390(15) -0.0033(12) 0.0212(14) 0.0018(13)
B1 0.0244(14) 0.0189(13) 0.0297(14) -0.0031(11) 0.0111(12) 0.0019(11)
C17 0.0262(13) 0.0233(12) 0.0281(12) -0.0013(10) 0.0089(10) -0.0043(10)
C18 0.0341(15) 0.0342(15) 0.0350(14) -0.0063(11) 0.0065(12) 0.0060(12)
C19 0.0416(16) 0.0362(16) 0.0444(16) -0.0048(13) -0.0017(14) 0.0108(13)
C20 0.0490(18) 0.0415(17) 0.0283(14) 0.0011(12) -0.0045(13) -0.0024(14)
C21 0.0517(18) 0.0524(18) 0.0291(14) -0.0083(12) 0.0128(13) -0.0056(15)
C22 0.0304(14) 0.0386(15) 0.0318(13) -0.0040(11) 0.0109(11) 0.0016(12)
O1 0.0301(9) 0.0372(10) 0.0278(8) -0.0059(7) 0.0116(7) -0.0027(8)
C23 0.0432(16) 0.0542(18) 0.0381(15) -0.0118(13) 0.0226(13) -0.0021(14)
C24 0.0441(18) 0.071(2) 0.068(2) -0.0219(17) 0.0332(16) -0.0087(16)
C25 0.0315(15) 0.0642(19) 0.0293(13) -0.0077(13) 0.0064(12) -0.0064(14)
C26 0.0296(15) 0.075(2) 0.0512(18) -0.0169(16) 0.0078(14) 0.0040(15)
Li1 0.033(2) 0.033(2) 0.030(2) -0.0015(17) 0.0153(18) -0.0032(18)
O2 0.0431(11) 0.0316(11) 0.0527(12) 0.0069(9) 0.0036(9) 0.0057(9)
C27 0.061(2) 0.050(2) 0.060(2) 0.0141(16) -0.0052(17) -0.0052(17)
C28 0.064(2) 0.104(3) 0.055(2) -0.024(2) 0.0203(18) 0.004(2)
C29 0.137(4) 0.042(2) 0.076(2) 0.0160(18) 0.057(3) 0.033(2)
C30 0.091(3) 0.047(2) 0.073(2) -0.0039(16) 0.042(2) 0.0119(19)
Li2 0.034(2) 0.033(2) 0.037(2) 0.0054(18) 0.0142(19) 0.0043(19)
N3 0.0282(11) 0.0276(11) 0.0297(10) -0.0019(8) 0.0155(9) -0.0039(9)
C31 0.0337(14) 0.0320(14) 0.0418(14) -0.0039(11) 0.0235(12) -0.0057(11)
C32 0.0389(18) 0.053(2) 0.122(3) -0.009(2) 0.045(2) -0.0104(16)
C33 0.076(2) 0.097(3) 0.057(2) 0.0122(19) 0.0361(19) -0.033(2)
C34 0.061(2) 0.0429(18) 0.079(2) -0.0183(15) 0.0477(18) -0.0222(15)
N4 0.0230(10) 0.0233(10) 0.0253(10) -0.0008(8) 0.0102(8) -0.0017(8)
C35 0.0207(12) 0.0257(13) 0.0202(11) 0.0015(9) 0.0037(10) -0.0015(10)
C36 0.0229(12) 0.0244(13) 0.0246(12) 0.0025(10) 0.0032(10) 0.0013(10)
C37 0.0338(14) 0.0239(13) 0.0348(13) 0.0043(11) 0.0089(12) -0.0035(11)
C38 0.0373(15) 0.0367(15) 0.0320(13) 0.0065(11) 0.0150(12) -0.0094(12)
C39 0.0276(13) 0.0360(14) 0.0268(12) 0.0031(10) 0.0118(11) -0.0020(11)
C40 0.0216(12) 0.0281(13) 0.0221(11) 0.0007(9) 0.0073(10) -0.0017(10)
C41 0.0278(13) 0.0263(13) 0.0379(14) -0.0052(11) 0.0103(11) -0.0019(11)
C42 0.0436(16) 0.0412(16) 0.0387(15) -0.0077(12) 0.0156(13) -0.0016(13)
C43 0.066(2) 0.0329(16) 0.0538(18) 0.0004(13) 0.0196(16) 0.0129(15)
C44 0.0275(13) 0.0287(13) 0.0363(13) -0.0040(11) 0.0183(11) -0.0030(11)
C45 0.0348(15) 0.0315(15) 0.0589(17) 0.0045(12) 0.0245(13) 0.0034(12)
C46 0.0528(17) 0.0434(17) 0.0456(16) -0.0145(13) 0.0296(14) -0.0130(14)
B2 0.0231(14) 0.0219(14) 0.0296(14) -0.0044(11) 0.0125(12) 0.0011(11)
C47 0.0226(12) 0.0308(13) 0.0287(12) -0.0043(10) 0.0135(10) -0.0056(10)
C48 0.0372(14) 0.0350(15) 0.0307(13) -0.0019(11) 0.0137(12) -0.0039(12)
C49 0.0469(17) 0.0504(18) 0.0320(14) 0.0077(13) 0.0131(13) 0.0004(14)
C50 0.0327(15) 0.067(2) 0.0251(13) -0.0033(13) 0.0106(11) -0.0095(14)
C51 0.0322(14) 0.0565(19) 0.0351(14) -0.0184(13) 0.0153(12) -0.0112(14)
C52 0.0305(13) 0.0361(15) 0.0341(14) -0.0078(11) 0.0141(11) -0.0030(12)
O3 0.0715(15) 0.0377(12) 0.0978(17) -0.0095(11) 0.0581(14) 0.0079(11)
C53 0.096(4) 0.057(3) 0.037(2) -0.013(2) 0.049(3) -0.002(3)
C54 0.094(4) 0.086(4) 0.045(3) -0.004(2) 0.028(3) -0.018(3)
C55 0.104(5) 0.123(5) 0.160(7) 0.008(5) 0.078(5) 0.023(4)
C56 0.0280(18) 0.066(3) 0.048(2) -0.0164(18) 0.0180(16) -0.0008(17)
Li3 0.037(2) 0.034(2) 0.030(2) -0.0041(17) 0.0143(19) 0.0027(19)
O4 0.0321(10) 0.0395(11) 0.0410(10) 0.0106(8) 0.0122(8) 0.0048(8)
C57 0.0397(17) 0.061(2) 0.061(2) 0.0204(17) -0.0043(15) -0.0083(16)
C58 0.072(2) 0.071(2) 0.0428(18) -0.0091(16) 0.0059(17) -0.022(2)
C59 0.057(2) 0.0384(17) 0.074(2) 0.0231(15) 0.0376(17) 0.0154(15)
C60 0.086(3) 0.0347(17) 0.0590(19) 0.0042(14) 0.0362(19) 0.0048(17)
Li4 0.030(2) 0.034(2) 0.030(2) 0.0027(17) 0.0132(18) 0.0044(18)

loop_
_atom_type_symbol
_atom_type_description
_atom_type_scat_dispersion_real
_atom_type_scat_dispersion_imag
_atom_type_scat_source
C C 0.0033 0.0016 'International Tables Vol C Tables 4.2.6.8 and 6.1.1.4'
H H 0.0000 0.0000 'International Tables Vol C Tables 4.2.6.8 and 6.1.1.4'
N N 0.0061 0.0033 'International Tables Vol C Tables 4.2.6.8 and 6.1.1.4'
B B 0.0013 0.0007 'International Tables Vol C Tables 4.2.6.8 and 6.1.1.4'
Li Li -0.0003 0.0001 'International Tables Vol C Tables 4.2.6.8 and 6.1.1.4'
O O 0.0106 0.0060 'International Tables Vol C Tables 4.2.6.8 and 6.1.1.4'

loop_
_geom_angle_atom_site_label_1
_geom_angle_atom_site_label_2
_geom_angle_atom_site_label_3
_geom_angle
_geom_angle_site_symmetry_1
_geom_angle_site_symmetry_3
_geom_angle_publ_flag
B1 N1 C1 128.10(19) . . ?
B1 N1 Li2 79.30(18) . . ?
C1 N1 Li2 130.24(19) . . ?
B1 N1 Li1 79.48(17) . . ?
C1 N1 Li1 139.10(19) . . ?
Li2 N1 Li1 78.70(18) . . ?
N1 C1 C4 107.7(2) . . ?
N1 C1 C3 112.53(19) . . ?
C4 C1 C3 107.5(2) . . ?
N1 C1 C2 112.3(2) . . ?
C4 C1 C2 108.5(2) . . ?
C3 C1 C2 108.1(2) . . ?
C5 N2 B1 125.32(18) . . ?
C5 N2 Li2 140.2(2) . . ?
B1 N2 Li2 78.19(18) . . ?
C5 N2 Li1 133.61(19) . . ?
B1 N2 Li1 78.23(17) . . ?
Li2 N2 Li1 77.77(18) . . ?
N2 C5 C10 122.3(2) . . ?
N2 C5 C6 120.3(2) . . ?
C10 C5 C6 117.3(2) . . ?
C7 C6 C5 120.2(2) . . ?
C7 C6 C11 119.8(2) . . ?
C5 C6 C11 119.9(2) . . ?
C8 C7 C6 121.9(2) . . ?
C7 C8 C9 118.7(2) . . ?
C8 C9 C10 121.8(2) . . ?
C9 C10 C5 120.0(2) . . ?
C9 C10 C14 118.2(2) . . ?
C5 C10 C14 121.8(2) . . ?
C6 C11 C12 110.2(2) . . ?
C6 C11 C13 114.4(2) . . ?
C12 C11 C13 110.6(2) . . ?
C10 C14 C16 111.3(2) . . ?
C10 C14 C15 113.3(2) . . ?
C16 C14 C15 109.4(2) . . ?
N1 B1 N2 109.9(2) . . ?
N1 B1 C17 130.3(2) . . ?
N2 B1 C17 119.7(2) . . ?
N1 B1 Li2 61.48(16) . . ?
N2 B1 Li2 62.03(16) . . ?
C17 B1 Li2 143.0(2) . . ?
N1 B1 Li1 61.41(16) . . ?
N2 B1 Li1 62.12(16) . . ?
C17 B1 Li1 147.4(2) . . ?
Li2 B1 Li1 69.03(17) . . ?
C22 C17 C18 116.1(2) . . ?
C22 C17 B1 120.2(2) . . ?
C18 C17 B1 123.6(2) . . ?
C19 C18 C17 122.0(2) . . ?
C20 C19 C18 120.2(3) . . ?
C21 C20 C19 119.5(2) . . ?
C20 C21 C22 119.8(3) . . ?
C21 C22 C17 122.3(2) . . ?
C23 O1 C25 112.18(19) . . ?
C23 O1 Li1 121.25(19) . . ?
C25 O1 Li1 126.11(19) . . ?
O1 C23 C24 108.3(2) . . ?
O1 C25 C26 109.5(2) . . ?
O1 Li1 N1 151.1(2) . . ?
O1 Li1 N2 134.7(2) . . ?
N1 Li1 N2 72.25(15) . . ?
O1 Li1 B1 168.8(2) . . ?
N1 Li1 B1 39.11(11) . . ?
N2 Li1 B1 39.65(11) . . ?
O1 Li1 Li2 131.9(2) . . ?
N1 Li1 Li2 50.59(14) . . ?
N2 Li1 Li2 50.99(14) . . ?
B1 Li1 Li2 55.37(14) . . ?
C29 O2 C27 113.0(2) . . ?
C29 O2 Li2 123.2(2) . . ?
C27 O2 Li2 122.8(2) . . ?
O2 C27 C28 113.9(3) . . ?
O2 C29 C30 112.2(3) . . ?
O2 Li2 N1 135.1(2) . . ?
O2 Li2 N2 151.3(3) . . ?
N1 Li2 N2 72.47(16) . . ?
O2 Li2 B1 166.9(2) . . ?
N1 Li2 B1 39.21(12) . . ?
N2 Li2 B1 39.78(11) . . ?
O2 Li2 Li1 133.7(2) . . ?
N1 Li2 Li1 50.70(14) . . ?
N2 Li2 Li1 51.24(14) . . ?
B1 Li2 Li1 55.60(14) . . ?
B2 N3 C31 129.68(19) . . ?
B2 N3 Li4 81.02(18) . . ?
C31 N3 Li4 138.6(2) . . ?
B2 N3 Li3 77.95(18) . . ?
C31 N3 Li3 126.33(19) . . ?
Li4 N3 Li3 81.86(18) . . ?
N3 C31 C34 114.3(2) . . ?
N3 C31 C32 110.6(2) . . ?
C34 C31 C32 108.5(2) . . ?
N3 C31 C33 107.5(2) . . ?
C34 C31 C33 107.7(3) . . ?
C32 C31 C33 108.1(3) . . ?
C35 N4 B2 128.15(18) . . ?
C35 N4 Li3 139.50(19) . . ?
B2 N4 Li3 77.40(18) . . ?
C35 N4 Li4 130.73(19) . . ?
B2 N4 Li4 77.97(17) . . ?
Li3 N4 Li4 80.18(18) . . ?
N4 C35 C40 123.4(2) . . ?
N4 C35 C36 119.3(2) . . ?
C40 C35 C36 117.1(2) . . ?
C37 C36 C35 120.1(2) . . ?
C37 C36 C41 120.4(2) . . ?
C35 C36 C41 119.5(2) . . ?
C38 C37 C36 122.0(2) . . ?
C39 C38 C37 118.6(2) . . ?
C38 C39 C40 122.1(2) . . ?
C39 C40 C35 120.0(2) . . ?
C39 C40 C44 117.7(2) . . ?
C35 C40 C44 122.2(2) . . ?
C36 C41 C43 115.2(2) . . ?
C36 C41 C42 111.0(2) . . ?
C43 C41 C42 108.6(2) . . ?
C40 C44 C45 110.57(19) . . ?
C40 C44 C46 112.2(2) . . ?
C45 C44 C46 110.1(2) . . ?
N3 B2 N4 109.1(2) . . ?
N3 B2 C47 130.1(2) . . ?
N4 B2 C47 120.5(2) . . ?
N3 B2 Li3 62.75(16) . . ?
N4 B2 Li3 62.48(16) . . ?
C47 B2 Li3 137.6(2) . . ?
N3 B2 Li4 59.97(16) . . ?
N4 B2 Li4 62.57(16) . . ?
C47 B2 Li4 150.4(2) . . ?
Li3 B2 Li4 71.58(17) . . ?
C52 C47 C48 115.5(2) . . ?
C52 C47 B2 124.9(2) . . ?
C48 C47 B2 119.5(2) . . ?
C49 C48 C47 122.4(2) . . ?
C50 C49 C48 120.1(3) . . ?
C51 C50 C49 119.5(2) . . ?
C50 C51 C52 120.0(2) . . ?
C51 C52 C47 122.5(2) . . ?
C53' O3 C55' 78.9(6) . . ?
C53' O3 C55 78.9(6) . . ?
C55' O3 C55 0.0(3) . . ?
C53' O3 C53 47.5(5) . . ?
C55' O3 C53 110.9(3) . . ?
C55 O3 C53 110.9(3) . . ?
C53' O3 Li3 137.8(6) . . ?
C55' O3 Li3 137.8(3) . . ?
C55 O3 Li3 137.8(3) . . ?
C53 O3 Li3 110.6(2) . . ?
C54 C53 O3 111.6(3) . . ?
O3 C53' C54' 104.3(11) . . ?
O3 C55 C56 105.1(3) . . ?
O3 C55' C56' 142.1(6) . . ?
O3 Li3 N4 150.3(3) . . ?
O3 Li3 N3 133.7(2) . . ?
N4 Li3 N3 71.75(15) . . ?
O3 Li3 B2 147.3(2) . . ?
N4 Li3 B2 40.12(11) . . ?
N3 Li3 B2 39.29(11) . . ?
O3 Li3 Li4 154.7(2) . . ?
N4 Li3 Li4 50.40(14) . . ?
N3 Li3 Li4 48.39(14) . . ?
B2 Li3 Li4 54.84(14) . . ?
C57 O4 C59 112.4(2) . . ?
C57 O4 Li4 124.2(2) . . ?
C59 O4 Li4 122.2(2) . . ?
O4 C57 C58 109.2(2) . . ?
O4 C59 C60 108.8(2) . . ?
O4 Li4 N3 147.2(2) . . ?
O4 Li4 N4 140.8(2) . . ?
N3 Li4 N4 71.97(15) . . ?
O4 Li4 B2 161.3(2) . . ?
N3 Li4 B2 39.02(11) . . ?
N4 Li4 B2 39.46(11) . . ?
O4 Li4 Li3 144.7(2) . . ?
N3 Li4 Li3 49.75(14) . . ?
N4 Li4 Li3 49.41(14) . . ?
B2 Li4 Li3 53.58(14) . . ?

loop_
_geom_bond_atom_site_label_1
_geom_bond_atom_site_label_2
_geom_bond_distance
_geom_bond_site_symmetry_2
_geom_bond_publ_flag
N1 B1 1.428(3) . ?
N1 C1 1.468(3) . ?
N1 Li2 1.985(5) . ?
N1 Li1 1.988(4) . ?
C1 C4 1.529(3) . ?
C1 C3 1.531(4) . ?
C1 C2 1.533(3) . ?
N2 C5 1.397(3) . ?
N2 B1 1.451(3) . ?
N2 Li2 2.003(4) . ?
N2 Li1 2.010(4) . ?
C5 C10 1.423(3) . ?
C5 C6 1.425(3) . ?
C6 C7 1.389(3) . ?
C6 C11 1.518(3) . ?
C7 C8 1.378(4) . ?
C8 C9 1.379(4) . ?
C9 C10 1.397(3) . ?
C10 C14 1.522(3) . ?
C11 C12 1.529(3) . ?
C11 C13 1.531(3) . ?
C14 C16 1.529(3) . ?
C14 C15 1.535(3) . ?
B1 C17 1.601(3) . ?
B1 Li2 2.220(5) . ?
B1 Li1 2.226(5) . ?
C17 C22 1.397(3) . ?
C17 C18 1.398(3) . ?
C18 C19 1.384(4) . ?
C19 C20 1.380(4) . ?
C20 C21 1.378(4) . ?
C21 C22 1.388(3) . ?
O1 C23 1.434(3) . ?
O1 C25 1.434(3) . ?
O1 Li1 1.921(4) . ?
C23 C24 1.493(4) . ?
C25 C26 1.489(4) . ?
Li1 Li2 2.519(6) . ?
O2 C29 1.393(4) . ?
O2 C27 1.426(3) . ?
O2 Li2 1.937(4) . ?
C27 C28 1.493(5) . ?
C29 C30 1.475(5) . ?
N3 B2 1.424(3) . ?
N3 C31 1.465(3) . ?
N3 Li4 1.959(4) . ?
N3 Li3 1.999(4) . ?
C31 C34 1.518(4) . ?
C31 C32 1.521(4) . ?
C31 C33 1.533(4) . ?
N4 C35 1.398(3) . ?
N4 B2 1.452(3) . ?
N4 Li3 1.999(4) . ?
N4 Li4 2.028(4) . ?
C35 C40 1.423(3) . ?
C35 C36 1.438(3) . ?
C36 C37 1.386(3) . ?
C36 C41 1.517(3) . ?
C37 C38 1.382(4) . ?
C38 C39 1.381(3) . ?
C39 C40 1.393(3) . ?
C40 C44 1.521(3) . ?
C41 C43 1.527(4) . ?
C41 C42 1.532(3) . ?
C44 C45 1.537(3) . ?
C44 C46 1.538(3) . ?
B2 C47 1.602(3) . ?
B2 Li3 2.199(5) . ?
B2 Li4 2.235(5) . ?
C47 C52 1.401(3) . ?
C47 C48 1.403(3) . ?
C48 C49 1.390(3) . ?
C49 C50 1.381(4) . ?
C50 C51 1.375(4) . ?
C51 C52 1.394(3) . ?
O3 C53' 1.340(8) . ?
O3 C55' 1.378(4) . ?
O3 C55 1.378(4) . ?
O3 C53 1.551(4) . ?
O3 Li3 1.910(4) . ?
C53 C54 1.403(6) . ?
C53' C54' 1.484(10) . ?
C55 C56 1.411(5) . ?
C55' C56' 1.507(8) . ?
Li3 Li4 2.593(6) . ?
O4 C57 1.430(3) . ?
O4 C59 1.437(3) . ?
O4 Li4 1.947(4) . ?
C57 C58 1.484(5) . ?
C59 C60 1.493(4) . ?

loop_
_geom_torsion_atom_site_label_1
_geom_torsion_atom_site_label_2
_geom_torsion_atom_site_label_3
_geom_torsion_atom_site_label_4
_geom_torsion
_geom_torsion_site_symmetry_1
_geom_torsion_site_symmetry_2
_geom_torsion_site_symmetry_3
_geom_torsion_site_symmetry_4
_geom_torsion_publ_flag
B1 N1 C1 C4 169.4(2) . . . . ?
Li2 N1 C1 C4 58.7(3) . . . . ?
Li1 N1 C1 C4 -67.1(3) . . . . ?
B1 N1 C1 C3 -72.2(3) . . . . ?
Li2 N1 C1 C3 177.0(2) . . . . ?
Li1 N1 C1 C3 51.2(4) . . . . ?
B1 N1 C1 C2 50.0(3) . . . . ?
Li2 N1 C1 C2 -60.8(3) . . . . ?
Li1 N1 C1 C2 173.4(3) . . . . ?
B1 N2 C5 C10 76.8(3) . . . . ?
Li2 N2 C5 C10 -165.9(2) . . . . ?
Li1 N2 C5 C10 -32.5(3) . . . . ?
B1 N2 C5 C6 -106.3(3) . . . . ?
Li2 N2 C5 C6 11.1(4) . . . . ?
Li1 N2 C5 C6 144.5(2) . . . . ?
N2 C5 C6 C7 -174.3(2) . . . . ?
C10 C5 C6 C7 2.8(3) . . . . ?
N2 C5 C6 C11 3.2(3) . . . . ?
C10 C5 C6 C11 -179.7(2) . . . . ?
C5 C6 C7 C8 -1.0(4) . . . . ?
C11 C6 C7 C8 -178.5(2) . . . . ?
C6 C7 C8 C9 -0.8(4) . . . . ?
C7 C8 C9 C10 0.8(4) . . . . ?
C8 C9 C10 C5 1.1(3) . . . . ?
C8 C9 C10 C14 179.1(2) . . . . ?
N2 C5 C10 C9 174.2(2) . . . . ?
C6 C5 C10 C9 -2.9(3) . . . . ?
N2 C5 C10 C14 -3.8(3) . . . . ?
C6 C5 C10 C14 179.2(2) . . . . ?
C7 C6 C11 C12 86.5(3) . . . . ?
C5 C6 C11 C12 -91.0(3) . . . . ?
C7 C6 C11 C13 -38.8(3) . . . . ?
C5 C6 C11 C13 143.7(2) . . . . ?
C9 C10 C14 C16 -70.6(3) . . . . ?
C5 C10 C14 C16 107.4(2) . . . . ?
C9 C10 C14 C15 53.2(3) . . . . ?
C5 C10 C14 C15 -128.8(2) . . . . ?
C1 N1 B1 N2 -173.6(2) . . . . ?
Li2 N1 B1 N2 -40.1(2) . . . . ?
Li1 N1 B1 N2 40.2(2) . . . . ?
C1 N1 B1 C17 3.5(4) . . . . ?
Li2 N1 B1 C17 136.9(3) . . . . ?
Li1 N1 B1 C17 -142.7(3) . . . . ?
C1 N1 B1 Li2 -133.4(3) . . . . ?
Li1 N1 B1 Li2 80.35(18) . . . . ?
C1 N1 B1 Li1 146.2(3) . . . . ?
Li2 N1 B1 Li1 -80.35(18) . . . . ?
C5 N2 B1 N1 -175.6(2) . . . . ?
Li2 N2 B1 N1 39.9(2) . . . . ?
Li1 N2 B1 N1 -39.9(2) . . . . ?
C5 N2 B1 C17 7.0(3) . . . . ?
Li2 N2 B1 C17 -137.5(2) . . . . ?
Li1 N2 B1 C17 142.7(2) . . . . ?
C5 N2 B1 Li2 144.5(2) . . . . ?
Li1 N2 B1 Li2 -79.78(18) . . . . ?
C5 N2 B1 Li1 -135.7(2) . . . . ?
Li2 N2 B1 Li1 79.78(18) . . . . ?
N1 B1 C17 C22 -111.1(3) . . . . ?
N2 B1 C17 C22 65.7(3) . . . . ?
Li2 B1 C17 C22 -16.2(5) . . . . ?
Li1 B1 C17 C22 149.6(3) . . . . ?
N1 B1 C17 C18 73.1(3) . . . . ?
N2 B1 C17 C18 -110.1(3) . . . . ?
Li2 B1 C17 C18 168.0(3) . . . . ?
Li1 B1 C17 C18 -26.3(5) . . . . ?
C22 C17 C18 C19 0.0(4) . . . . ?
B1 C17 C18 C19 176.0(2) . . . . ?
C17 C18 C19 C20 -0.3(4) . . . . ?
C18 C19 C20 C21 0.9(4) . . . . ?
C19 C20 C21 C22 -1.2(4) . . . . ?
C20 C21 C22 C17 1.0(4) . . . . ?
C18 C17 C22 C21 -0.3(4) . . . . ?
B1 C17 C22 C21 -176.5(2) . . . . ?
C25 O1 C23 C24 173.9(2) . . . . ?
Li1 O1 C23 C24 1.2(3) . . . . ?
C23 O1 C25 C26 179.1(2) . . . . ?
Li1 O1 C25 C26 -8.6(4) . . . . ?
C23 O1 Li1 N1 -66.2(6) . . . . ?
C25 O1 Li1 N1 122.2(5) . . . . ?
C23 O1 Li1 N2 139.4(3) . . . . ?
C25 O1 Li1 N2 -32.3(4) . . . . ?
C23 O1 Li1 B1 84.9(13) . . . . ?
C25 O1 Li1 B1 -86.7(13) . . . . ?
C23 O1 Li1 Li2 -148.2(3) . . . . ?
C25 O1 Li1 Li2 40.2(4) . . . . ?
B1 N1 Li1 O1 171.4(5) . . . . ?
C1 N1 Li1 O1 33.3(7) . . . . ?
Li2 N1 Li1 O1 -107.5(5) . . . . ?
B1 N1 Li1 N2 -27.39(15) . . . . ?
C1 N1 Li1 N2 -165.5(2) . . . . ?
Li2 N1 Li1 N2 53.67(15) . . . . ?
C1 N1 Li1 B1 -138.1(3) . . . . ?
Li2 N1 Li1 B1 81.06(18) . . . . ?
B1 N1 Li1 Li2 -81.06(18) . . . . ?
C1 N1 Li1 Li2 140.8(3) . . . . ?
C5 N2 Li1 O1 -37.5(4) . . . . ?
B1 N2 Li1 O1 -165.6(3) . . . . ?
Li2 N2 Li1 O1 114.1(3) . . . . ?
C5 N2 Li1 N1 155.2(2) . . . . ?
B1 N2 Li1 N1 27.05(14) . . . . ?
Li2 N2 Li1 N1 -53.24(16) . . . . ?
C5 N2 Li1 B1 128.1(3) . . . . ?
Li2 N2 Li1 B1 -80.29(18) . . . . ?
C5 N2 Li1 Li2 -151.6(3) . . . . ?
B1 N2 Li1 Li2 80.29(18) . . . . ?
N1 B1 Li1 O1 -158.2(13) . . . . ?
N2 B1 Li1 O1 65.1(12) . . . . ?
C17 B1 Li1 O1 -37.2(15) . . . . ?
Li2 B1 Li1 O1 133.7(13) . . . . ?
N2 B1 Li1 N1 -136.6(2) . . . . ?
C17 B1 Li1 N1 121.1(4) . . . . ?
Li2 B1 Li1 N1 -68.07(17) . . . . ?
N1 B1 Li1 N2 136.6(2) . . . . ?
C17 B1 Li1 N2 -102.3(4) . . . . ?
Li2 B1 Li1 N2 68.56(17) . . . . ?
N1 B1 Li1 Li2 68.07(18) . . . . ?
N2 B1 Li1 Li2 -68.56(17) . . . . ?
C17 B1 Li1 Li2 -170.9(4) . . . . ?
C29 O2 C27 C28 -78.2(4) . . . . ?
Li2 O2 C27 C28 90.8(3) . . . . ?
C27 O2 C29 C30 -171.2(3) . . . . ?
Li2 O2 C29 C30 19.9(5) . . . . ?
C29 O2 Li2 N1 78.1(4) . . . . ?
C27 O2 Li2 N1 -89.7(4) . . . . ?
C29 O2 Li2 N2 -121.6(5) . . . . ?
C27 O2 Li2 N2 70.6(6) . . . . ?
C29 O2 Li2 B1 20.2(12) . . . . ?
C27 O2 Li2 B1 -147.6(10) . . . . ?
C29 O2 Li2 Li1 151.7(3) . . . . ?
C27 O2 Li2 Li1 -16.1(4) . . . . ?
B1 N1 Li2 O2 -162.4(3) . . . . ?
C1 N1 Li2 O2 -30.9(4) . . . . ?
Li1 N1 Li2 O2 116.4(3) . . . . ?
B1 N1 Li2 N2 27.42(14) . . . . ?
C1 N1 Li2 N2 158.9(2) . . . . ?
Li1 N1 Li2 N2 -53.85(15) . . . . ?
C1 N1 Li2 B1 131.5(3) . . . . ?
Li1 N1 Li2 B1 -81.27(17) . . . . ?
B1 N1 Li2 Li1 81.27(17) . . . . ?
C1 N1 Li2 Li1 -147.2(3) . . . . ?
C5 N2 Li2 O2 35.2(7) . . . . ?
B1 N2 Li2 O2 167.4(5) . . . . ?
Li1 N2 Li2 O2 -112.3(5) . . . . ?
C5 N2 Li2 N1 -159.3(2) . . . . ?
B1 N2 Li2 N1 -27.07(14) . . . . ?
Li1 N2 Li2 N1 53.26(15) . . . . ?
C5 N2 Li2 B1 -132.2(3) . . . . ?
Li1 N2 Li2 B1 80.33(18) . . . . ?
C5 N2 Li2 Li1 147.4(3) . . . . ?
B1 N2 Li2 Li1 -80.33(18) . . . . ?
N1 B1 Li2 O2 71.0(11) . . . . ?
N2 B1 Li2 O2 -152.3(11) . . . . ?
C17 B1 Li2 O2 -49.2(13) . . . . ?
Li1 B1 Li2 O2 139.0(11) . . . . ?
N2 B1 Li2 N1 136.7(2) . . . . ?
C17 B1 Li2 N1 -120.2(4) . . . . ?
Li1 B1 Li2 N1 67.97(17) . . . . ?
N1 B1 Li2 N2 -136.7(2) . . . . ?
C17 B1 Li2 N2 103.2(4) . . . . ?
Li1 B1 Li2 N2 -68.69(17) . . . . ?
N1 B1 Li2 Li1 -67.97(17) . . . . ?
N2 B1 Li2 Li1 68.69(17) . . . . ?
C17 B1 Li2 Li1 171.8(4) . . . . ?
O1 Li1 Li2 O2 22.8(5) . . . . ?
N1 Li1 Li2 O2 -118.9(3) . . . . ?
N2 Li1 Li2 O2 142.0(4) . . . . ?
B1 Li1 Li2 O2 -168.2(4) . . . . ?
O1 Li1 Li2 N1 141.7(3) . . . . ?
N2 Li1 Li2 N1 -99.08(18) . . . . ?
B1 Li1 Li2 N1 -49.23(14) . . . . ?
O1 Li1 Li2 N2 -119.2(3) . . . . ?
N1 Li1 Li2 N2 99.08(18) . . . . ?
B1 Li1 Li2 N2 49.85(13) . . . . ?
O1 Li1 Li2 B1 -169.1(3) . . . . ?
N1 Li1 Li2 B1 49.23(14) . . . . ?
N2 Li1 Li2 B1 -49.85(14) . . . . ?
B2 N3 C31 C34 53.4(3) . . . . ?
Li4 N3 C31 C34 -76.1(4) . . . . ?
Li3 N3 C31 C34 159.2(2) . . . . ?
B2 N3 C31 C32 -69.4(3) . . . . ?
Li4 N3 C31 C32 161.2(3) . . . . ?
Li3 N3 C31 C32 36.5(3) . . . . ?
B2 N3 C31 C33 172.8(3) . . . . ?
Li4 N3 C31 C33 43.4(4) . . . . ?
Li3 N3 C31 C33 -81.3(3) . . . . ?
B2 N4 C35 C40 -61.1(3) . . . . ?
Li3 N4 C35 C40 179.4(2) . . . . ?
Li4 N4 C35 C40 48.0(3) . . . . ?
B2 N4 C35 C36 123.2(2) . . . . ?
Li3 N4 C35 C36 3.7(4) . . . . ?
Li4 N4 C35 C36 -127.7(2) . . . . ?
N4 C35 C36 C37 174.54(19) . . . . ?
C40 C35 C36 C37 -1.4(3) . . . . ?
N4 C35 C36 C41 -3.1(3) . . . . ?
C40 C35 C36 C41 -179.07(19) . . . . ?
C35 C36 C37 C38 -0.4(3) . . . . ?
C41 C36 C37 C38 177.2(2) . . . . ?
C36 C37 C38 C39 1.0(4) . . . . ?
C37 C38 C39 C40 0.3(4) . . . . ?
C38 C39 C40 C35 -2.2(3) . . . . ?
C38 C39 C40 C44 -178.8(2) . . . . ?
N4 C35 C40 C39 -173.10(19) . . . . ?
C36 C35 C40 C39 2.7(3) . . . . ?
N4 C35 C40 C44 3.4(3) . . . . ?
C36 C35 C40 C44 179.14(19) . . . . ?
C37 C36 C41 C43 28.0(3) . . . . ?
C35 C36 C41 C43 -154.3(2) . . . . ?
C37 C36 C41 C42 -95.9(3) . . . . ?
C35 C36 C41 C42 81.8(3) . . . . ?
C39 C40 C44 C45 70.9(3) . . . . ?
C35 C40 C44 C45 -105.6(2) . . . . ?
C39 C40 C44 C46 -52.4(3) . . . . ?
C35 C40 C44 C46 131.1(2) . . . . ?
C31 N3 B2 N4 170.9(2) . . . . ?
Li4 N3 B2 N4 -40.3(2) . . . . ?
Li3 N3 B2 N4 43.3(2) . . . . ?
C31 N3 B2 C47 -3.1(4) . . . . ?
Li4 N3 B2 C47 145.7(3) . . . . ?
Li3 N3 B2 C47 -130.7(3) . . . . ?
C31 N3 B2 Li3 127.6(3) . . . . ?
Li4 N3 B2 Li3 -83.52(18) . . . . ?
C31 N3 B2 Li4 -148.9(3) . . . . ?
Li3 N3 B2 Li4 83.52(18) . . . . ?
C35 N4 B2 N3 172.0(2) . . . . ?
Li3 N4 B2 N3 -43.4(2) . . . . ?
Li4 N4 B2 N3 39.1(2) . . . . ?
C35 N4 B2 C47 -13.3(3) . . . . ?
Li3 N4 B2 C47 131.3(2) . . . . ?
Li4 N4 B2 C47 -146.2(2) . . . . ?
C35 N4 B2 Li3 -144.6(3) . . . . ?
Li4 N4 B2 Li3 82.47(18) . . . . ?
C35 N4 B2 Li4 132.9(3) . . . . ?
Li3 N4 B2 Li4 -82.47(18) . . . . ?
N3 B2 C47 C52 -69.0(4) . . . . ?
N4 B2 C47 C52 117.6(3) . . . . ?
Li3 B2 C47 C52 -161.0(3) . . . . ?
Li4 B2 C47 C52 30.2(5) . . . . ?
N3 B2 C47 C48 114.3(3) . . . . ?
N4 B2 C47 C48 -59.1(3) . . . . ?
Li3 B2 C47 C48 22.2(4) . . . . ?
Li4 B2 C47 C48 -146.5(4) . . . . ?
C52 C47 C48 C49 1.9(4) . . . . ?
B2 C47 C48 C49 178.9(2) . . . . ?
C47 C48 C49 C50 -2.1(4) . . . . ?
C48 C49 C50 C51 0.8(4) . . . . ?
C49 C50 C51 C52 0.6(4) . . . . ?
C50 C51 C52 C47 -0.7(4) . . . . ?
C48 C47 C52 C51 -0.5(4) . . . . ?
B2 C47 C52 C51 -177.3(2) . . . . ?
C53' O3 C53 C54 128.4(9) . . . . ?
C55' O3 C53 C54 179.5(4) . . . . ?
C55 O3 C53 C54 179.5(4) . . . . ?
Li3 O3 C53 C54 -8.4(5) . . . . ?
C55' O3 C53' C54' -145.9(11) . . . . ?
C55 O3 C53' C54' -145.9(11) . . . . ?
C53 O3 C53' C54' -13.7(8) . . . . ?
Li3 O3 C53' C54' 58.8(14) . . . . ?
C53' O3 C55 C56 -129.8(7) . . . . ?
C55' O3 C55 C56 0(82) . . . . ?
C53 O3 C55 C56 -165.6(3) . . . . ?
Li3 O3 C55 C56 25.4(6) . . . . ?
C53' O3 C55' C56' -176.6(11) . . . . ?
C55 O3 C55' C56' 0(100) . . . . ?
C53 O3 C55' C56' 147.6(9) . . . . ?
Li3 O3 C55' C56' -21.3(11) . . . . ?
C53' O3 Li3 N4 -174.9(9) . . . . ?
C55' O3 Li3 N4 42.8(7) . . . . ?
C55 O3 Li3 N4 42.8(7) . . . . ?
C53 O3 Li3 N4 -126.2(5) . . . . ?
C53' O3 Li3 N3 42.0(9) . . . . ?
C55' O3 Li3 N3 -100.3(5) . . . . ?
C55 O3 Li3 N3 -100.3(5) . . . . ?
C53 O3 Li3 N3 90.7(4) . . . . ?
C53' O3 Li3 B2 102.4(9) . . . . ?
C55' O3 Li3 B2 -39.8(7) . . . . ?
C55 O3 Li3 B2 -39.8(7) . . . . ?
C53 O3 Li3 B2 151.2(4) . . . . ?
C53' O3 Li3 Li4 -40.7(11) . . . . ?
C55' O3 Li3 Li4 177.0(5) . . . . ?
C55 O3 Li3 Li4 177.0(5) . . . . ?
C53 O3 Li3 Li4 8.0(7) . . . . ?
C35 N4 Li3 O3 11.8(6) . . . . ?
B2 N4 Li3 O3 -123.7(5) . . . . ?
Li4 N4 Li3 O3 156.6(5) . . . . ?
C35 N4 Li3 N3 164.6(2) . . . . ?
B2 N4 Li3 N3 29.14(14) . . . . ?
Li4 N4 Li3 N3 -50.60(15) . . . . ?
C35 N4 Li3 B2 135.5(3) . . . . ?
Li4 N4 Li3 B2 -79.74(17) . . . . ?
C35 N4 Li3 Li4 -144.8(3) . . . . ?
B2 N4 Li3 Li4 79.74(17) . . . . ?
B2 N3 Li3 O3 132.0(3) . . . . ?
C31 N3 Li3 O3 1.2(4) . . . . ?
Li4 N3 Li3 O3 -145.5(3) . . . . ?
B2 N3 Li3 N4 -29.70(14) . . . . ?
C31 N3 Li3 N4 -160.5(2) . . . . ?
Li4 N3 Li3 N4 52.78(15) . . . . ?
C31 N3 Li3 B2 -130.8(3) . . . . ?
Li4 N3 Li3 B2 82.48(18) . . . . ?
B2 N3 Li3 Li4 -82.48(18) . . . . ?
C31 N3 Li3 Li4 146.7(2) . . . . ?
N3 B2 Li3 O3 -96.7(5) . . . . ?
N4 B2 Li3 O3 130.2(5) . . . . ?
C47 B2 Li3 O3 24.0(6) . . . . ?
Li4 B2 Li3 O3 -161.8(5) . . . . ?
N3 B2 Li3 N4 133.1(2) . . . . ?
C47 B2 Li3 N4 -106.2(3) . . . . ?
Li4 B2 Li3 N4 68.04(17) . . . . ?
N4 B2 Li3 N3 -133.1(2) . . . . ?
C47 B2 Li3 N3 120.8(3) . . . . ?
Li4 B2 Li3 N3 -65.05(17) . . . . ?
N3 B2 Li3 Li4 65.05(17) . . . . ?
N4 B2 Li3 Li4 -68.04(17) . . . . ?
C47 B2 Li3 Li4 -174.2(3) . . . . ?
C59 O4 C57 C58 -178.0(3) . . . . ?
Li4 O4 C57 C58 14.4(4) . . . . ?
C57 O4 C59 C60 178.0(2) . . . . ?
Li4 O4 C59 C60 -14.0(3) . . . . ?
C57 O4 Li4 N3 -129.1(4) . . . . ?
C59 O4 Li4 N3 64.4(5) . . . . ?
C57 O4 Li4 N4 55.3(5) . . . . ?
C59 O4 Li4 N4 -111.2(4) . . . . ?
C57 O4 Li4 B2 134.5(7) . . . . ?
C59 O4 Li4 B2 -31.9(8) . . . . ?
C57 O4 Li4 Li3 -31.9(5) . . . . ?
C59 O4 Li4 Li3 161.7(3) . . . . ?
B2 N3 Li4 O4 -149.7(4) . . . . ?
C31 N3 Li4 O4 -6.7(6) . . . . ?
Li3 N3 Li4 O4 131.3(4) . . . . ?
B2 N3 Li4 N4 27.38(14) . . . . ?
C31 N3 Li4 N4 170.4(2) . . . . ?
Li3 N3 Li4 N4 -51.62(15) . . . . ?
C31 N3 Li4 B2 143.0(3) . . . . ?
Li3 N3 Li4 B2 -79.00(18) . . . . ?
B2 N3 Li4 Li3 79.00(18) . . . . ?
C31 N3 Li4 Li3 -138.0(3) . . . . ?
C35 N4 Li4 O4 19.8(5) . . . . ?
B2 N4 Li4 O4 150.4(4) . . . . ?
Li3 N4 Li4 O4 -130.6(4) . . . . ?
C35 N4 Li4 N3 -157.6(2) . . . . ?
B2 N4 Li4 N3 -27.10(14) . . . . ?
Li3 N4 Li4 N3 51.98(15) . . . . ?
C35 N4 Li4 B2 -130.5(3) . . . . ?
Li3 N4 Li4 B2 79.08(18) . . . . ?
C35 N4 Li4 Li3 150.4(3) . . . . ?
B2 N4 Li4 Li3 -79.08(18) . . . . ?
N3 B2 Li4 O4 121.1(8) . . . . ?
N4 B2 Li4 O4 -102.4(8) . . . . ?
C47 B2 Li4 O4 1.8(10) . . . . ?
Li3 B2 Li4 O4 -170.3(8) . . . . ?
N4 B2 Li4 N3 136.5(2) . . . . ?
C47 B2 Li4 N3 -119.3(4) . . . . ?
Li3 B2 Li4 N3 68.60(18) . . . . ?
N3 B2 Li4 N4 -136.5(2) . . . . ?
C47 B2 Li4 N4 104.1(4) . . . . ?
Li3 B2 Li4 N4 -67.92(17) . . . . ?
N3 B2 Li4 Li3 -68.60(18) . . . . ?
N4 B2 Li4 Li3 67.92(17) . . . . ?
C47 B2 Li4 Li3 172.1(4) . . . . ?
O3 Li3 Li4 O4 -28.7(8) . . . . ?
N4 Li3 Li4 O4 123.8(4) . . . . ?
N3 Li3 Li4 O4 -135.2(4) . . . . ?
B2 Li3 Li4 O4 174.6(4) . . . . ?
O3 Li3 Li4 N3 106.5(6) . . . . ?
N4 Li3 Li4 N3 -101.03(18) . . . . ?
B2 Li3 Li4 N3 -50.17(14) . . . . ?
O3 Li3 Li4 N4 -152.5(6) . . . . ?
N3 Li3 Li4 N4 101.03(18) . . . . ?
B2 Li3 Li4 N4 50.85(13) . . . . ?
O3 Li3 Li4 B2 156.7(6) . . . . ?
N4 Li3 Li4 B2 -50.85(13) . . . . ?
N3 Li3 Li4 B2 50.17(14) . . . . ?
